data_7161059
loop_
_publ_author_name
'Budhwan, Rajnish'
'Dahiya, Pooja'
'Singh, Nikunj'
'Chauhan, Shivom'
'Peddinti, Rama Krishna'

_publ_section_title
;
 Koser's reagent-promoted synthesis of substituted isoxazoles and their
 photophysical properties.
;
_journal_issue 13
_journal_name_full 'Organic &amp; biomolecular chemistry'
_journal_page_first 2742
_journal_page_last 2751
_journal_paper_doi 10.1039/d5ob02000j
_journal_volume 24
_journal_year 2026
_chemical_formula_moiety 'C19 H13 N O5'
_chemical_formula_sum 'C19 H13 N O5'
_chemical_formula_weight 335.30
_space_group_crystal_system monoclinic
_space_group_IT_number 14
_space_group_name_Hall '-P 2yn'
_space_group_name_H-M_alt 'P 1 21/n 1'
_atom_sites_solution_hydrogens geom
_audit_creation_method SHELXL-2019/1
_audit_update_record
;
2026-02-19 deposited with the CCDC.	2026-03-03 downloaded from the CCDC.
;
_cell_angle_alpha 90
_cell_angle_beta 95.4980(10)
_cell_angle_gamma 90
_cell_formula_units_Z 4
_cell_length_a 12.7597(5)
_cell_length_b 6.7156(2)
_cell_length_c 17.4401(6)
_cell_measurement_reflns_used 9785
_cell_measurement_temperature 104(2)
_cell_measurement_theta_max 28.2810
_cell_measurement_theta_min 3.2525
_cell_volume 1487.55(9)
_computing_structure_refinement 'SHELXL-2019/1 (Sheldrick, 2019)'
_diffrn_ambient_temperature 104(2)
_diffrn_measured_fraction_theta_full 0.995
_diffrn_measured_fraction_theta_max 0.993
_diffrn_measurement_device_type 'Bruker D8 QUEST photon III C7'
_diffrn_measurement_method '\ f and \ w scans'
_diffrn_radiation_type MoK\a
_diffrn_radiation_wavelength 0.71073
_diffrn_reflns_av_R_equivalents 0.0402
_diffrn_reflns_av_unetI/netI 0.0237
_diffrn_reflns_Laue_measured_fraction_full 0.995
_diffrn_reflns_Laue_measured_fraction_max 0.993
_diffrn_reflns_limit_h_max 14
_diffrn_reflns_limit_h_min -15
_diffrn_reflns_limit_k_max 8
_diffrn_reflns_limit_k_min -8
_diffrn_reflns_limit_l_max 21
_diffrn_reflns_limit_l_min -21
_diffrn_reflns_number 24150
_diffrn_reflns_point_group_measured_fraction_full 0.995
_diffrn_reflns_point_group_measured_fraction_max 0.993
_diffrn_reflns_theta_full 25.242
_diffrn_reflns_theta_max 25.408
_diffrn_reflns_theta_min 2.346
_diffrn_source 'micro-focus sealed tube'
_exptl_absorpt_coefficient_mu 0.110
_exptl_crystal_colour yellow
_exptl_crystal_density_diffrn 1.497
_exptl_crystal_density_method 'not measured'
_exptl_crystal_description block
_exptl_crystal_F_000 696
_exptl_transmission_factor_max 0.98
_exptl_transmission_factor_min 0.78
_refine_diff_density_max 0.213
_refine_diff_density_min -0.239
_refine_diff_density_rms 0.045
_refine_ls_extinction_method none
_refine_ls_goodness_of_fit_ref 1.048
_refine_ls_hydrogen_treatment constr
_refine_ls_matrix_type full
_refine_ls_number_parameters 228
_refine_ls_number_reflns 2728
_refine_ls_number_restraints 0
_refine_ls_restrained_S_all 1.048
_refine_ls_R_factor_all 0.0359
_refine_ls_R_factor_gt 0.0333
_refine_ls_shift/su_max 0.000
_refine_ls_shift/su_mean 0.000
_refine_ls_structure_factor_coef Fsqd
_refine_ls_weighting_details 'w=1/[\s^2^(Fo^2^)+(0.0564P)^2^+0.4545P] where P=(Fo^2^+2Fc^2^)/3'
_refine_ls_weighting_scheme calc
_refine_ls_wR_factor_gt 0.0911
_refine_ls_wR_factor_ref 0.0934
_reflns_Friedel_coverage 0.000
_reflns_number_gt 2515
_reflns_number_total 2728
_reflns_threshold_expression 'I > 2\s(I)'
_cod_data_source_file d5ob02000j3.cif
_cod_data_source_block RKP_RB_644_1613_0m_a
_cod_depositor_comments 'Adding full bibliography for 7161059--7161061.cif.'
_cod_original_sg_symbol_H-M 'P 21/n'
_cod_database_code 7161059
_shelx_shelxl_version_number 2019/1
_shelx_space_group_comment
;
The symmetry employed for this shelxl refinement is uniquely defined
by the following loop, which should always be used as a source of
symmetry information in preference to the above space-group names.
They are only intended as comments.
;

loop_
_space_group_symop_operation_xyz
'x, y, z'
'-x+1/2, y+1/2, -z+1/2'
'-x, -y, -z'
'x-1/2, -y-1/2, z-1/2'

loop_
_atom_site_label
_atom_site_type_symbol
_atom_site_fract_x
_atom_site_fract_y
_atom_site_fract_z
_atom_site_U_iso_or_equiv
_atom_site_adp_type
_atom_site_occupancy
_atom_site_site_symmetry_order
_atom_site_calc_flag
_atom_site_refinement_flags_posn
_atom_site_refinement_flags_adp
_atom_site_refinement_flags_occupancy
_atom_site_disorder_assembly
_atom_site_disorder_group
O1 O 0.69943(6) 0.27767(12) 0.64467(4) 0.0165(2) Uani 1 1 d . . . . .
O2 O 0.68079(7) 0.19303(12) 0.48252(4) 0.0207(2) Uani 1 1 d . . . . .
O3 O 0.34479(6) 0.39160(15) 0.63496(5) 0.0256(2) Uani 1 1 d . . . . .
O4 O 0.42809(6) 0.07748(12) 0.75771(4) 0.0198(2) Uani 1 1 d . . . . .
O5 O 0.48494(6) 0.76026(13) 0.93428(4) 0.0222(2) Uani 1 1 d . . . . .
N1 N 0.67404(8) 0.31670(14) 0.72111(5) 0.0173(2) Uani 1 1 d . . . . .
C1 C 0.40689(9) 0.28677(16) 0.51720(6) 0.0155(2) Uani 1 1 d . . . . .
C2 C 0.30653(9) 0.28945(17) 0.47828(7) 0.0185(3) Uani 1 1 d . . . . .
H2 H 0.247683 0.323514 0.505120 0.022 Uiso 1 1 calc R U . . .
C3 C 0.29181(10) 0.24265(17) 0.40048(7) 0.0209(3) Uani 1 1 d . . . . .
H3 H 0.222973 0.244127 0.374360 0.025 Uiso 1 1 calc R U . . .
C4 C 0.37758(10) 0.19362(17) 0.36065(7) 0.0205(3) Uani 1 1 d . . . . .
H4 H 0.367232 0.161169 0.307448 0.025 Uiso 1 1 calc R U . . .
C5 C 0.47819(10) 0.19208(16) 0.39858(6) 0.0183(3) Uani 1 1 d . . . . .
H5 H 0.536650 0.159530 0.371091 0.022 Uiso 1 1 calc R U . . .
C6 C 0.49408(9) 0.23801(15) 0.47679(6) 0.0153(2) Uani 1 1 d . . . . .
C7 C 0.60382(9) 0.23321(16) 0.51544(6) 0.0152(2) Uani 1 1 d . . . . .
C8 C 0.60919(9) 0.27817(16) 0.59870(6) 0.0142(2) Uani 1 1 d . . . . .
C9 C 0.52615(9) 0.31654(16) 0.63902(6) 0.0144(2) Uani 1 1 d . . . . .
C10 C 0.41859(9) 0.33591(17) 0.60143(6) 0.0161(2) Uani 1 1 d . . . . .
C11 C 0.57155(9) 0.33885(16) 0.71661(6) 0.0146(2) Uani 1 1 d . . . . .
C12 C 0.51580(9) 0.37868(17) 0.78559(6) 0.0156(2) Uani 1 1 d . . . . .
C13 C 0.43758(9) 0.24466(17) 0.80285(6) 0.0164(2) Uani 1 1 d . . . . .
C14 C 0.37823(9) 0.28572(18) 0.86399(6) 0.0189(3) Uani 1 1 d . . . . .
H14 H 0.325070 0.195605 0.876532 0.023 Uiso 1 1 calc R U . . .
C15 C 0.39712(9) 0.45858(18) 0.90640(6) 0.0190(3) Uani 1 1 d . . . . .
H15 H 0.355715 0.487119 0.947510 0.023 Uiso 1 1 calc R U . . .
C16 C 0.47562(9) 0.59108(17) 0.88986(6) 0.0180(3) Uani 1 1 d . . . . .
C17 C 0.53644(9) 0.55013(17) 0.82964(6) 0.0165(2) Uani 1 1 d . . . . .
H17 H 0.591414 0.637971 0.818654 0.020 Uiso 1 1 calc R U . . .
C18 C 0.33822(10) -0.04626(19) 0.76508(7) 0.0238(3) Uani 1 1 d . . . . .
H18A H 0.273855 0.032753 0.754696 0.036 Uiso 1 1 calc R U . . .
H18B H 0.341622 -0.100052 0.817493 0.036 Uiso 1 1 calc R U . . .
H18C H 0.337679 -0.156189 0.728083 0.036 Uiso 1 1 calc R U . . .
C19 C 0.57398(10) 0.88459(19) 0.92560(7) 0.0225(3) Uani 1 1 d . . . . .
H19A H 0.571554 0.930997 0.872183 0.034 Uiso 1 1 calc R U . . .
H19B H 0.638827 0.808537 0.938513 0.034 Uiso 1 1 calc R U . . .
H19C H 0.572610 0.999447 0.960149 0.034 Uiso 1 1 calc R U . . .

loop_
_atom_site_aniso_label
_atom_site_aniso_U_11
_atom_site_aniso_U_22
_atom_site_aniso_U_33
_atom_site_aniso_U_23
_atom_site_aniso_U_13
_atom_site_aniso_U_12
O1 0.0145(4) 0.0220(4) 0.0133(4) -0.0008(3) 0.0024(3) 0.0005(3)
O2 0.0197(5) 0.0242(5) 0.0190(4) -0.0022(3) 0.0060(3) 0.0019(3)
O3 0.0156(5) 0.0416(6) 0.0199(4) -0.0032(4) 0.0034(3) 0.0049(4)
O4 0.0194(4) 0.0206(4) 0.0201(4) -0.0025(3) 0.0060(3) -0.0050(3)
O5 0.0200(5) 0.0259(5) 0.0214(4) -0.0084(3) 0.0061(3) -0.0015(4)
N1 0.0184(5) 0.0217(5) 0.0119(5) -0.0004(4) 0.0032(4) 0.0003(4)
C1 0.0179(6) 0.0119(5) 0.0165(5) 0.0013(4) 0.0008(4) -0.0006(4)
C2 0.0181(6) 0.0157(5) 0.0213(6) 0.0016(4) 0.0005(5) -0.0005(4)
C3 0.0229(6) 0.0170(6) 0.0213(6) 0.0018(4) -0.0063(5) -0.0024(5)
C4 0.0310(7) 0.0143(5) 0.0153(5) 0.0001(4) -0.0023(5) -0.0026(5)
C5 0.0252(6) 0.0137(5) 0.0163(5) 0.0000(4) 0.0032(5) -0.0008(5)
C6 0.0200(6) 0.0105(5) 0.0154(5) 0.0013(4) 0.0011(5) -0.0010(4)
C7 0.0184(6) 0.0113(5) 0.0165(5) 0.0010(4) 0.0042(4) -0.0004(4)
C8 0.0149(6) 0.0121(5) 0.0155(5) 0.0011(4) 0.0009(4) -0.0005(4)
C9 0.0163(6) 0.0124(5) 0.0145(5) 0.0008(4) 0.0024(4) -0.0002(4)
C10 0.0162(6) 0.0157(5) 0.0166(5) 0.0010(4) 0.0022(4) -0.0006(4)
C11 0.0155(6) 0.0130(5) 0.0154(5) 0.0010(4) 0.0012(4) -0.0011(4)
C12 0.0139(6) 0.0203(6) 0.0125(5) 0.0021(4) 0.0013(4) 0.0025(4)
C13 0.0157(6) 0.0186(6) 0.0145(5) 0.0006(4) -0.0004(4) 0.0010(4)
C14 0.0156(6) 0.0241(6) 0.0171(5) 0.0035(4) 0.0025(4) -0.0006(5)
C15 0.0166(6) 0.0259(6) 0.0148(5) 0.0005(5) 0.0038(4) 0.0034(5)
C16 0.0173(6) 0.0213(6) 0.0149(5) -0.0016(4) -0.0008(4) 0.0031(5)
C17 0.0147(6) 0.0197(6) 0.0149(5) 0.0007(4) 0.0009(4) 0.0001(4)
C18 0.0201(6) 0.0229(6) 0.0293(6) -0.0027(5) 0.0064(5) -0.0059(5)
C19 0.0192(6) 0.0251(6) 0.0234(6) -0.0075(5) 0.0038(5) -0.0018(5)

loop_
_atom_type_symbol
_atom_type_description
_atom_type_scat_dispersion_real
_atom_type_scat_dispersion_imag
_atom_type_scat_source
C C 0.0033 0.0016 'International Tables Vol C Tables 4.2.6.8 and 6.1.1.4'
H H 0.0000 0.0000 'International Tables Vol C Tables 4.2.6.8 and 6.1.1.4'
N N 0.0061 0.0033 'International Tables Vol C Tables 4.2.6.8 and 6.1.1.4'
O O 0.0106 0.0060 'International Tables Vol C Tables 4.2.6.8 and 6.1.1.4'

loop_
_geom_angle_atom_site_label_1
_geom_angle_atom_site_label_2
_geom_angle_atom_site_label_3
_geom_angle
_geom_angle_site_symmetry_1
_geom_angle_site_symmetry_3
_geom_angle_publ_flag
C8 O1 N1 107.46(8) . . ?
C13 O4 C18 116.85(9) . . ?
C16 O5 C19 116.74(9) . . ?
C11 N1 O1 106.23(9) . . ?
C2 C1 C6 119.49(10) . . ?
C2 C1 C10 118.42(10) . . ?
C6 C1 C10 122.08(10) . . ?
C3 C2 C1 120.41(11) . . ?
C3 C2 H2 119.8 . . ?
C1 C2 H2 119.8 . . ?
C2 C3 C4 120.18(11) . . ?
C2 C3 H3 119.9 . . ?
C4 C3 H3 119.9 . . ?
C5 C4 C3 120.03(11) . . ?
C5 C4 H4 120.0 . . ?
C3 C4 H4 120.0 . . ?
C4 C5 C6 120.41(11) . . ?
C4 C5 H5 119.8 . . ?
C6 C5 H5 119.8 . . ?
C5 C6 C1 119.48(11) . . ?
C5 C6 C7 118.58(10) . . ?
C1 C6 C7 121.94(10) . . ?
O2 C7 C8 123.10(11) . . ?
O2 C7 C6 123.82(10) . . ?
C8 C7 C6 113.06(10) . . ?
O1 C8 C9 111.17(9) . . ?
O1 C8 C7 122.96(10) . . ?
C9 C8 C7 125.82(11) . . ?
C8 C9 C11 104.24(10) . . ?
C8 C9 C10 122.02(10) . . ?
C11 C9 C10 133.67(10) . . ?
O3 C10 C9 123.16(10) . . ?
O3 C10 C1 122.05(10) . . ?
C9 C10 C1 114.77(9) . . ?
N1 C11 C9 110.89(10) . . ?
N1 C11 C12 121.77(10) . . ?
C9 C11 C12 127.34(10) . . ?
C17 C12 C13 120.91(10) . . ?
C17 C12 C11 121.12(10) . . ?
C13 C12 C11 117.87(10) . . ?
O4 C13 C14 125.26(11) . . ?
O4 C13 C12 115.44(10) . . ?
C14 C13 C12 119.27(11) . . ?
C15 C14 C13 119.66(11) . . ?
C15 C14 H14 120.2 . . ?
C13 C14 H14 120.2 . . ?
C14 C15 C16 121.17(10) . . ?
C14 C15 H15 119.4 . . ?
C16 C15 H15 119.4 . . ?
O5 C16 C15 115.94(10) . . ?
O5 C16 C17 124.37(11) . . ?
C15 C16 C17 119.66(11) . . ?
C16 C17 C12 119.28(11) . . ?
C16 C17 H17 120.4 . . ?
C12 C17 H17 120.4 . . ?
O4 C18 H18A 109.5 . . ?
O4 C18 H18B 109.5 . . ?
H18A C18 H18B 109.5 . . ?
O4 C18 H18C 109.5 . . ?
H18A C18 H18C 109.5 . . ?
H18B C18 H18C 109.5 . . ?
O5 C19 H19A 109.5 . . ?
O5 C19 H19B 109.5 . . ?
H19A C19 H19B 109.5 . . ?
O5 C19 H19C 109.5 . . ?
H19A C19 H19C 109.5 . . ?
H19B C19 H19C 109.5 . . ?

loop_
_geom_bond_atom_site_label_1
_geom_bond_atom_site_label_2
_geom_bond_distance
_geom_bond_site_symmetry_2
_geom_bond_publ_flag
O1 C8 1.3385(14) . ?
O1 N1 1.4261(11) . ?
O2 C7 1.2145(14) . ?
O3 C10 1.2141(14) . ?
O4 C13 1.3698(14) . ?
O4 C18 1.4319(14) . ?
O5 C16 1.3738(14) . ?
O5 C19 1.4297(15) . ?
N1 C11 1.3111(15) . ?
C1 C2 1.3908(17) . ?
C1 C6 1.4113(16) . ?
C1 C10 1.4991(15) . ?
C2 C3 1.3879(17) . ?
C2 H2 0.9500 . ?
C3 C4 1.3907(17) . ?
C3 H3 0.9500 . ?
C4 C5 1.3867(17) . ?
C4 H4 0.9500 . ?
C5 C6 1.3943(16) . ?
C5 H5 0.9500 . ?
C6 C7 1.4950(17) . ?
C7 C8 1.4783(15) . ?
C8 C9 1.3515(15) . ?
C9 C11 1.4279(15) . ?
C9 C10 1.4689(16) . ?
C11 C12 1.4794(15) . ?
C12 C17 1.3952(16) . ?
C12 C13 1.3979(16) . ?
C13 C14 1.3934(16) . ?
C14 C15 1.3851(17) . ?
C14 H14 0.9500 . ?
C15 C16 1.3905(17) . ?
C15 H15 0.9500 . ?
C16 C17 1.3918(15) . ?
C17 H17 0.9500 . ?
C18 H18A 0.9800 . ?
C18 H18B 0.9800 . ?
C18 H18C 0.9800 . ?
C19 H19A 0.9800 . ?
C19 H19B 0.9800 . ?
C19 H19C 0.9800 . ?

loop_
_geom_torsion_atom_site_label_1
_geom_torsion_atom_site_label_2
_geom_torsion_atom_site_label_3
_geom_torsion_atom_site_label_4
_geom_torsion
_geom_torsion_site_symmetry_1
_geom_torsion_site_symmetry_2
_geom_torsion_site_symmetry_3
_geom_torsion_site_symmetry_4
_geom_torsion_publ_flag
C8 O1 N1 C11 -0.25(11) . . . . ?
C6 C1 C2 C3 0.65(17) . . . . ?
C10 C1 C2 C3 -179.24(10) . . . . ?
C1 C2 C3 C4 -0.33(18) . . . . ?
C2 C3 C4 C5 -0.24(17) . . . . ?
C3 C4 C5 C6 0.49(17) . . . . ?
C4 C5 C6 C1 -0.18(16) . . . . ?
C4 C5 C6 C7 179.61(10) . . . . ?
C2 C1 C6 C5 -0.39(16) . . . . ?
C10 C1 C6 C5 179.49(10) . . . . ?
C2 C1 C6 C7 179.83(10) . . . . ?
C10 C1 C6 C7 -0.29(16) . . . . ?
C5 C6 C7 O2 0.63(17) . . . . ?
C1 C6 C7 O2 -179.59(10) . . . . ?
C5 C6 C7 C8 -178.08(9) . . . . ?
C1 C6 C7 C8 1.71(15) . . . . ?
N1 O1 C8 C9 0.58(12) . . . . ?
N1 O1 C8 C7 -176.97(10) . . . . ?
O2 C7 C8 O1 -0.20(17) . . . . ?
C6 C7 C8 O1 178.52(9) . . . . ?
O2 C7 C8 C9 -177.38(11) . . . . ?
C6 C7 C8 C9 1.33(16) . . . . ?
O1 C8 C9 C11 -0.66(12) . . . . ?
C7 C8 C9 C11 176.81(10) . . . . ?
O1 C8 C9 C10 176.71(9) . . . . ?
C7 C8 C9 C10 -5.82(18) . . . . ?
C8 C9 C10 O3 -171.66(11) . . . . ?
C11 C9 C10 O3 4.8(2) . . . . ?
C8 C9 C10 C1 6.73(15) . . . . ?
C11 C9 C10 C1 -176.80(11) . . . . ?
C2 C1 C10 O3 -5.48(17) . . . . ?
C6 C1 C10 O3 174.63(11) . . . . ?
C2 C1 C10 C9 176.11(10) . . . . ?
C6 C1 C10 C9 -3.77(15) . . . . ?
O1 N1 C11 C9 -0.16(12) . . . . ?
O1 N1 C11 C12 179.07(9) . . . . ?
C8 C9 C11 N1 0.50(13) . . . . ?
C10 C9 C11 N1 -176.41(11) . . . . ?
C8 C9 C11 C12 -178.67(11) . . . . ?
C10 C9 C11 C12 4.4(2) . . . . ?
N1 C11 C12 C17 61.61(15) . . . . ?
C9 C11 C12 C17 -119.29(13) . . . . ?
N1 C11 C12 C13 -121.84(12) . . . . ?
C9 C11 C12 C13 57.25(16) . . . . ?
C18 O4 C13 C14 11.76(16) . . . . ?
C18 O4 C13 C12 -169.96(10) . . . . ?
C17 C12 C13 O4 -177.07(10) . . . . ?
C11 C12 C13 O4 6.38(15) . . . . ?
C17 C12 C13 C14 1.32(17) . . . . ?
C11 C12 C13 C14 -175.23(10) . . . . ?
O4 C13 C14 C15 178.55(10) . . . . ?
C12 C13 C14 C15 0.33(17) . . . . ?
C13 C14 C15 C16 -1.02(17) . . . . ?
C19 O5 C16 C15 171.58(10) . . . . ?
C19 O5 C16 C17 -10.50(16) . . . . ?
C14 C15 C16 O5 178.10(10) . . . . ?
C14 C15 C16 C17 0.07(17) . . . . ?
O5 C16 C17 C12 -176.29(10) . . . . ?
C15 C16 C17 C12 1.55(16) . . . . ?
C13 C12 C17 C16 -2.26(16) . . . . ?
C11 C12 C17 C16 174.18(10) . . . . ?
